data_8000336
loop_
_publ_author_name
'Sarkar, Sounak'
'Thomas, Sajesh P.'
'Potnuru, Lokeswara Rao'
'Edwards, Alison J.'
'Grosjean, Arnaud'
'Ramanathan, Krishna Venkatachala'
'Guru Row, T. N.'

_publ_section_title
;
 Experimental Insights into the Electronic Nature, Spectral Features, and
 Role of Entropy in Short
 CH<sub>3</sub>&#x00B7;&#x00B7;&#x00B7;CH<sub>3</sub> Hydrophobic
 Interactions.
;
_journal_issue 22
_journal_name_full 'The journal of physical chemistry letters'
_journal_page_first 7224
_journal_page_last 7229
_journal_paper_doi 10.1021/acs.jpclett.9b02734
_journal_volume 10
_journal_year 2019
_chemical_formula_sum 'C21 H16 F4 N4 O6'
_chemical_formula_weight 496.38
_space_group_crystal_system triclinic
_space_group_IT_number 2
_space_group_name_Hall '-P 1'
_space_group_name_H-M_alt 'P -1'
_atom_sites_solution_hydrogens difmap
_audit_creation_method SHELXL-2018/3
_cell_angle_alpha 93.5078(14)
_cell_angle_beta 99.2464(14)
_cell_angle_gamma 90.7721(14)
_cell_formula_units_Z 2
_cell_length_a 6.79266(12)
_cell_length_b 7.42265(13)
_cell_length_c 20.4135(3)
_cell_measurement_reflns_used 18339
_cell_measurement_temperature 100.00(2)
_cell_measurement_theta_max 36.2460
_cell_measurement_theta_min 2.0100
_cell_volume 1013.68(3)
_computing_structure_refinement 'SHELXL-2018/3 (Sheldrick, 2018)'
_diffrn_ambient_environment N~2~
_diffrn_ambient_temperature 100.00(2)
_diffrn_detector 'CCD plate'
_diffrn_detector_area_resol_mean 8.0419
_diffrn_detector_type Eos
_diffrn_measured_fraction_theta_full 0.999
_diffrn_measured_fraction_theta_max 1.000
_diffrn_measurement_device 'four-circle diffractometer'
_diffrn_measurement_device_type 'Xcalibur, Eos, Nova'
_diffrn_radiation_monochromator mirror
_diffrn_radiation_probe x-ray
_diffrn_radiation_type 'Mo K\a'
_diffrn_radiation_wavelength 0.71073
_diffrn_reflns_av_R_equivalents 0.0289
_diffrn_reflns_av_unetI/netI 0.0368
_diffrn_reflns_Laue_measured_fraction_full 0.999
_diffrn_reflns_Laue_measured_fraction_max 1.000
_diffrn_reflns_number 39973
_diffrn_reflns_point_group_measured_fraction_full 0.999
_diffrn_reflns_point_group_measured_fraction_max 1.000
_diffrn_reflns_theta_full 25.242
_diffrn_reflns_theta_max 36.314
_diffrn_reflns_theta_min 2.026
_diffrn_source 'micro-focus sealed X-ray tube'
_diffrn_source_type 'Mova (Mo) X-ray Source'
_exptl_absorpt_coefficient_mu 0.144
_exptl_crystal_colour plate
_exptl_crystal_density_diffrn 1.626
_exptl_crystal_description colourless
_exptl_crystal_F_000 508
_refine_diff_density_max 0.617
_refine_diff_density_min -0.234
_refine_diff_density_rms 0.055
_refine_ls_extinction_method none
_refine_ls_goodness_of_fit_ref 1.025
_refine_ls_hydrogen_treatment refall
_refine_ls_matrix_type full
_refine_ls_number_parameters 380
_refine_ls_number_reflns 9829
_refine_ls_number_restraints 0
_refine_ls_restrained_S_all 1.025
_refine_ls_R_factor_all 0.0432
_refine_ls_R_factor_gt 0.0368
_refine_ls_shift/su_max 0.001
_refine_ls_shift/su_mean 0.000
_refine_ls_structure_factor_coef Fsqd
_refine_ls_weighting_details 'w=1/[\s^2^(Fo^2^)+(0.0570P)^2^+0.1327P] where P=(Fo^2^+2Fc^2^)/3'
_refine_ls_weighting_scheme calc
_refine_ls_wR_factor_gt 0.1046
_refine_ls_wR_factor_ref 0.1093
_reflns_Friedel_coverage 0.000
_reflns_number_gt 8438
_reflns_number_total 9829
_reflns_threshold_expression 'I > 2\s(I)'
_cod_data_source_file jz9b02734_si_003.cif
_cod_data_source_block Theo-25DFBZA-100K
_cod_depositor_comments 'Adding full bibliography for 8000326--8000347.cif.'
_cod_database_code 8000336
_shelx_shelxl_version_number 2018/3
_shelx_space_group_comment
;
The symmetry employed for this shelxl refinement is uniquely defined
by the following loop, which should always be used as a source of
symmetry information in preference to the above space-group names.
They are only intended as comments.
;

loop_
_space_group_symop_operation_xyz
'x, y, z'
'-x, -y, -z'

loop_
_atom_site_label
_atom_site_type_symbol
_atom_site_fract_x
_atom_site_fract_y
_atom_site_fract_z
_atom_site_U_iso_or_equiv
_atom_site_adp_type
_atom_site_occupancy
_atom_site_site_symmetry_order
_atom_site_calc_flag
N1 N -0.53958(8) 1.38196(8) 0.10513(3) 0.01299(9) Uani 1 1 d
N3 N -0.25478(8) 1.21823(8) 0.08518(3) 0.01340(9) Uani 1 1 d
O13 O -0.58709(7) 1.48656(7) 0.20887(2) 0.01524(9) Uani 1 1 d
C4 C -0.18124(9) 1.24555(8) 0.15165(3) 0.01199(10) Uani 1 1 d
C6 C -0.47870(9) 1.40669(8) 0.17352(3) 0.01194(10) Uani 1 1 d
N9 N -0.00247(8) 1.19223(8) 0.18401(3) 0.01353(9) Uani 1 1 d
C2 C -0.43885(10) 1.28442(9) 0.06013(3) 0.01356(10) Uani 1 1 d
C5 C -0.28885(9) 1.33373(8) 0.19498(3) 0.01184(10) Uani 1 1 d
N7 N -0.17140(8) 1.33403(8) 0.25663(3) 0.01323(9) Uani 1 1 d
O11 O -0.50962(8) 1.25871(8) 0.00133(3) 0.01895(10) Uani 1 1 d
C8 C -0.00332(10) 1.24954(9) 0.24759(3) 0.01411(11) Uani 1 1 d
H8 H 0.0959(17) 1.2309(15) 0.2820(6) 0.019(3) Uiso 1 1 d
C12 C -0.15013(11) 1.11110(10) 0.03957(4) 0.01714(12) Uani 1 1 d
H12A H -0.031(2) 1.072(2) 0.0655(8) 0.040(4) Uiso 1 1 d
H12B H -0.122(2) 1.181(2) 0.0058(8) 0.042(4) Uiso 1 1 d
H12C H -0.231(2) 1.0080(19) 0.0220(7) 0.040(4) Uiso 1 1 d
C10 C -0.73202(10) 1.45847(10) 0.07859(3) 0.01654(11) Uani 1 1 d
H10A H -0.7221(19) 1.5931(17) 0.0873(6) 0.027(3) Uiso 1 1 d
H10B H -0.8335(19) 1.4079(16) 0.1029(6) 0.027(3) Uiso 1 1 d
H10C H -0.7665(19) 1.4300(17) 0.0307(7) 0.030(3) Uiso 1 1 d
F30 F 0.73783(7) 0.94196(7) 0.33365(2) 0.02021(9) Uani 1 1 d
O29 O 0.32497(8) 1.00185(7) 0.16129(3) 0.01710(10) Uani 1 1 d
C21 C 0.62907(9) 0.89474(8) 0.21685(3) 0.01232(10) Uani 1 1 d
F31 F 0.89141(7) 0.66984(7) 0.09462(2) 0.02241(10) Uani 1 1 d
C26 C 0.67175(10) 0.82343(9) 0.15566(3) 0.01348(10) Uani 1 1 d
H26 H 0.5796(18) 0.8312(16) 0.1153(6) 0.023(3) Uiso 1 1 d
C22 C 0.77143(10) 0.87612(9) 0.27358(3) 0.01418(11) Uani 1 1 d
C27 C 0.43822(9) 0.98941(9) 0.22045(3) 0.01397(10) Uani 1 1 d
C25 C 0.85121(10) 0.73923(9) 0.15411(3) 0.01479(11) Uani 1 1 d
C24 C 0.99263(10) 0.72129(9) 0.21024(4) 0.01571(11) Uani 1 1 d
H24 H 1.1156(19) 0.6591(17) 0.2068(7) 0.028(3) Uiso 1 1 d
C23 C 0.95121(10) 0.79108(10) 0.27105(3) 0.01600(11) Uani 1 1 d
H23 H 1.0441(19) 0.7797(16) 0.3108(6) 0.026(3) Uiso 1 1 d
O28 O 0.38975(9) 1.05142(10) 0.27156(3) 0.02705(13) Uani 1 1 d
O38 O -0.27964(8) 1.52176(8) 0.36538(3) 0.01958(10) Uani 1 1 d
C37 C -0.43577(10) 1.58641(9) 0.37709(3) 0.01512(11) Uani 1 1 d
F40 F -0.80389(7) 1.69433(8) 0.42673(2) 0.02725(11) Uani 1 1 d
C31 C -0.44994(10) 1.67272(9) 0.44397(3) 0.01479(11) Uani 1 1 d
C32 C -0.62584(10) 1.72351(10) 0.46626(3) 0.01698(12) Uani 1 1 d
O39 O -0.60021(9) 1.58762(9) 0.33313(3) 0.02321(12) Uani 1 1 d
C36 C -0.27040(11) 1.70356(10) 0.48792(4) 0.01815(12) Uani 1 1 d
H36 H -0.1490(19) 1.6686(17) 0.4734(7) 0.030(3) Uiso 1 1 d
F41 F -0.09911(8) 1.81303(9) 0.59231(3) 0.03403(14) Uani 1 1 d
C33 C -0.62754(12) 1.80234(10) 0.52964(4) 0.01909(12) Uani 1 1 d
H33 H -0.7531(19) 1.8332(17) 0.5439(6) 0.027(3) Uiso 1 1 d
C34 C -0.44927(12) 1.83362(10) 0.57264(4) 0.01973(13) Uani 1 1 d
H34 H -0.4470(18) 1.8902(16) 0.6168(6) 0.025(3) Uiso 1 1 d
C35 C -0.27440(11) 1.78293(11) 0.55046(4) 0.02050(13) Uani 1 1 d
H7 H -0.204(2) 1.3895(19) 0.2945(8) 0.040(4) Uiso 1 1 d
H29 H 0.213(2) 1.057(2) 0.1690(7) 0.039(4) Uiso 1 1 d
H39 H -0.580(2) 1.544(2) 0.2946(8) 0.045(4) Uiso 1 1 d

loop_
_atom_site_aniso_label
_atom_site_aniso_U_11
_atom_site_aniso_U_22
_atom_site_aniso_U_33
_atom_site_aniso_U_23
_atom_site_aniso_U_13
_atom_site_aniso_U_12
N1 0.0114(2) 0.0170(2) 0.0103(2) -0.00053(17) 0.00156(16) 0.00320(17)
N3 0.0127(2) 0.0170(2) 0.0104(2) -0.00200(17) 0.00228(16) 0.00313(17)
O13 0.0134(2) 0.0198(2) 0.0126(2) -0.00177(16) 0.00306(15) 0.00478(16)
C4 0.0115(2) 0.0134(2) 0.0111(2) -0.00090(18) 0.00236(18) 0.00103(18)
C6 0.0115(2) 0.0129(2) 0.0114(2) -0.00012(17) 0.00199(18) 0.00114(18)
N9 0.0113(2) 0.0161(2) 0.0130(2) -0.00062(17) 0.00194(17) 0.00253(17)
C2 0.0132(2) 0.0158(2) 0.0116(2) -0.00087(19) 0.00210(19) 0.00096(19)
C5 0.0111(2) 0.0138(2) 0.0104(2) -0.00067(18) 0.00153(18) 0.00230(18)
N7 0.0122(2) 0.0164(2) 0.0107(2) -0.00136(17) 0.00132(16) 0.00280(17)
O11 0.0177(2) 0.0271(3) 0.0108(2) -0.00318(17) -0.00018(16) 0.00405(18)
C8 0.0117(2) 0.0173(3) 0.0131(2) -0.00048(19) 0.00154(19) 0.00324(19)
C12 0.0166(3) 0.0212(3) 0.0136(3) -0.0039(2) 0.0040(2) 0.0044(2)
C10 0.0124(2) 0.0226(3) 0.0143(3) 0.0017(2) 0.0007(2) 0.0043(2)
F30 0.0196(2) 0.0296(2) 0.01077(18) -0.00243(15) 0.00148(14) 0.00578(17)
O29 0.0130(2) 0.0249(2) 0.0129(2) -0.00082(17) 0.00094(16) 0.00622(17)
C21 0.0112(2) 0.0137(2) 0.0120(2) 0.00010(18) 0.00192(18) 0.00149(18)
F31 0.0208(2) 0.0306(2) 0.0158(2) -0.00440(17) 0.00421(16) 0.01059(18)
C26 0.0123(2) 0.0150(2) 0.0131(2) -0.00034(19) 0.00202(19) 0.00208(19)
C22 0.0136(2) 0.0169(3) 0.0119(2) -0.00004(19) 0.00165(19) 0.0018(2)
C27 0.0114(2) 0.0175(3) 0.0129(2) -0.00012(19) 0.00201(19) 0.00186(19)
C25 0.0143(3) 0.0162(3) 0.0140(3) -0.0011(2) 0.0034(2) 0.0033(2)
C24 0.0128(2) 0.0170(3) 0.0174(3) 0.0014(2) 0.0022(2) 0.0040(2)
C23 0.0135(3) 0.0192(3) 0.0148(3) 0.0017(2) 0.0000(2) 0.0033(2)
O28 0.0200(3) 0.0467(4) 0.0137(2) -0.0049(2) 0.00189(18) 0.0150(2)
O38 0.0181(2) 0.0260(3) 0.0146(2) -0.00394(18) 0.00423(17) 0.00448(19)
C37 0.0168(3) 0.0177(3) 0.0109(2) -0.00065(19) 0.0029(2) 0.0017(2)
F40 0.0159(2) 0.0484(3) 0.0165(2) -0.0034(2) 0.00149(16) 0.0062(2)
C31 0.0163(3) 0.0173(3) 0.0110(2) -0.00073(19) 0.00347(19) 0.0024(2)
C32 0.0164(3) 0.0223(3) 0.0126(3) 0.0004(2) 0.0034(2) 0.0035(2)
O39 0.0192(2) 0.0376(3) 0.0116(2) -0.0051(2) 0.00053(17) 0.0079(2)
C36 0.0166(3) 0.0238(3) 0.0137(3) -0.0028(2) 0.0030(2) 0.0010(2)
F41 0.0223(2) 0.0573(4) 0.0190(2) -0.0126(2) -0.00137(18) -0.0028(2)
C33 0.0215(3) 0.0232(3) 0.0138(3) -0.0001(2) 0.0067(2) 0.0049(2)
C34 0.0248(3) 0.0225(3) 0.0122(3) -0.0026(2) 0.0053(2) 0.0011(2)
C35 0.0193(3) 0.0273(3) 0.0138(3) -0.0041(2) 0.0014(2) -0.0007(2)

loop_
_atom_type_symbol
_atom_type_description
_atom_type_scat_dispersion_real
_atom_type_scat_dispersion_imag
_atom_type_scat_source
C C 0.0033 0.0016 'International Tables Vol C Tables 4.2.6.8 and 6.1.1.4'
H H 0.0000 0.0000 'International Tables Vol C Tables 4.2.6.8 and 6.1.1.4'
N N 0.0061 0.0033 'International Tables Vol C Tables 4.2.6.8 and 6.1.1.4'
O O 0.0106 0.0060 'International Tables Vol C Tables 4.2.6.8 and 6.1.1.4'
F F 0.0171 0.0103 'International Tables Vol C Tables 4.2.6.8 and 6.1.1.4'

loop_
_geom_angle_atom_site_label_1
_geom_angle_atom_site_label_2
_geom_angle_atom_site_label_3
_geom_angle
C6 N1 C2 126.10(5)
C6 N1 C10 116.34(5)
C2 N1 C10 117.49(5)
C4 N3 C2 119.77(5)
C4 N3 C12 122.21(6)
C2 N3 C12 117.93(5)
N9 C4 N3 127.22(6)
N9 C4 C5 111.17(6)
N3 C4 C5 121.60(6)
O13 C6 N1 120.17(6)
O13 C6 C5 126.94(6)
N1 C6 C5 112.89(5)
C8 N9 C4 103.82(5)
O11 C2 N3 121.06(6)
O11 C2 N1 121.90(6)
N3 C2 N1 117.04(6)
C4 C5 N7 105.55(5)
C4 C5 C6 122.39(6)
N7 C5 C6 132.04(6)
C8 N7 C5 106.49(5)
N9 C8 N7 112.96(6)
C22 C21 C26 117.93(6)
C22 C21 C27 121.66(6)
C26 C21 C27 120.41(6)
C25 C26 C21 118.79(6)
F30 C22 C23 117.17(6)
F30 C22 C21 120.36(6)
C23 C22 C21 122.48(6)
O28 C27 O29 122.48(6)
O28 C27 C21 124.08(6)
O29 C27 C21 113.44(5)
F31 C25 C26 118.49(6)
F31 C25 C24 118.18(6)
C26 C25 C24 123.32(6)
C25 C24 C23 118.23(6)
C24 C23 C22 119.25(6)
O38 C37 O39 123.95(6)
O38 C37 C31 120.80(6)
O39 C37 C31 115.25(6)
C32 C31 C36 117.76(6)
C32 C31 C37 125.58(6)
C36 C31 C37 116.65(6)
F40 C32 C33 117.04(6)
F40 C32 C31 120.60(6)
C33 C32 C31 122.35(7)
C35 C36 C31 119.21(7)
C34 C33 C32 119.54(7)
C33 C34 C35 118.07(6)
F41 C35 C36 118.51(7)
F41 C35 C34 118.43(6)
C36 C35 C34 123.06(7)

loop_
_geom_bond_atom_site_label_1
_geom_bond_atom_site_label_2
_geom_bond_distance
N1 C6 1.3910(8)
N1 C2 1.4037(8)
N1 C10 1.4680(9)
N3 C4 1.3701(8)
N3 C2 1.3814(9)
N3 C12 1.4636(8)
O13 C6 1.2427(8)
C4 N9 1.3619(8)
C4 C5 1.3765(8)
C6 C5 1.4193(9)
N9 C8 1.3419(8)
C2 O11 1.2216(8)
C5 N7 1.3774(8)
N7 C8 1.3430(8)
F30 C22 1.3468(8)
O29 C27 1.3326(8)
C21 C22 1.3995(9)
C21 C26 1.4014(9)
C21 C27 1.4929(9)
F31 C25 1.3594(8)
C26 C25 1.3814(9)
C22 C23 1.3890(9)
C27 O28 1.2101(8)
C25 C24 1.3863(10)
C24 C23 1.3879(10)
O38 C37 1.2219(8)
C37 O39 1.3160(9)
C37 C31 1.4903(9)
F40 C32 1.3486(9)
C31 C32 1.3938(10)
C31 C36 1.4001(10)
C32 C33 1.3887(10)
C36 C35 1.3773(10)
F41 C35 1.3566(9)
C33 C34 1.3845(11)
C34 C35 1.3862(11)
